data_4107955
loop_
_publ_author_name
'William J. Evans'
'Benjamin M. Schmiege'
'Sara E. Lorenz'
'Kevin A. Miller'
'Timothy M. Champagne'
'Joseph W. Ziller'
'Antonio G. DiPasquale'
'Arnold L. Rheingold'

_publ_section_title
;
 Reductive Reactivity of the Organolanthanide Hydrides, [(C5Me5)2LnH]x,
 Leads to an sa-Allyl Cyclopentadienyl (\h5-C5Me4CH2-C5Me4CH2-\h3)2- and
 Trianionic Cyclooctatetraenyl (C8H7)3- Ligands
;
_journal_name_full 'Journal of the American Chemical Society'
_journal_page_first 8555
_journal_page_last 8563
_journal_paper_doi 10.1021/ja8011726
_journal_volume 130
_journal_year 2008
_chemical_formula_sum 'C66 H86 S2 Y2'
_chemical_formula_weight 1121.29
_chemical_name_systematic
; 
 ? 
;
_space_group_IT_number 2
_symmetry_cell_setting triclinic
_symmetry_space_group_name_Hall '-P 1'
_symmetry_space_group_name_H-M 'P -1'
_atom_sites_solution_hydrogens geom
_atom_sites_solution_primary direct
_atom_sites_solution_secondary difmap
_audit_creation_method SHELXTL
_cell_angle_alpha 69.574(2)
_cell_angle_beta 76.507(2)
_cell_angle_gamma 83.370(2)
_cell_formula_units_Z 1
_cell_length_a 10.3399(11)
_cell_length_b 10.4821(11)
_cell_length_c 14.6925(16)
_cell_measurement_temperature 163(2)
_cell_volume 1450.1(3)
_computing_cell_refinement 'Bruker SMART/SAINT'
_computing_data_collection 'Bruker SMART'
_computing_data_reduction 'Bruker SAINT'
_computing_molecular_graphics 'Bruker SHELXTL'
_computing_publication_material 'Bruker SHELXTL'
_computing_structure_refinement 'Bruker SHELXTL'
_computing_structure_solution 'Bruker SHELXTL'
_diffrn_ambient_temperature 163(2)
_diffrn_measured_fraction_theta_full 0.972
_diffrn_measured_fraction_theta_max 0.972
_diffrn_measurement_device_type 'CCD area detector'
_diffrn_measurement_method 'phi and omega scans'
_diffrn_radiation_monochromator graphite
_diffrn_radiation_source 'normal-focus sealed tube'
_diffrn_radiation_type MoK\a
_diffrn_radiation_wavelength 0.71073
_diffrn_reflns_av_R_equivalents 0.0248
_diffrn_reflns_av_sigmaI/netI 0.0342
_diffrn_reflns_limit_h_max 13
_diffrn_reflns_limit_h_min -13
_diffrn_reflns_limit_k_max 13
_diffrn_reflns_limit_k_min -13
_diffrn_reflns_limit_l_max 19
_diffrn_reflns_limit_l_min -19
_diffrn_reflns_number 16112
_diffrn_reflns_theta_full 28.31
_diffrn_reflns_theta_max 28.31
_diffrn_reflns_theta_min 2.03
_diffrn_standards_decay_% '< 1.0'
_diffrn_standards_interval_count 'initial 50 frames recollected'
_diffrn_standards_number '50 frames'
_exptl_absorpt_coefficient_mu 2.102
_exptl_absorpt_correction_T_max 0.6435
_exptl_absorpt_correction_T_min 0.5528
_exptl_absorpt_correction_type multi-scan
_exptl_absorpt_process_details 'Bruker SADABS'
_exptl_crystal_colour 'pale yellow'
_exptl_crystal_density_diffrn 1.284
_exptl_crystal_density_meas ?
_exptl_crystal_description irregular
_exptl_crystal_F_000 592
_exptl_crystal_size_max 0.32
_exptl_crystal_size_mid 0.26
_exptl_crystal_size_min 0.23
_refine_diff_density_max 1.021
_refine_diff_density_min -0.707
_refine_diff_density_rms 0.076
_refine_ls_extinction_method none
_refine_ls_goodness_of_fit_ref 1.057
_refine_ls_hydrogen_treatment constr
_refine_ls_matrix_type full
_refine_ls_number_parameters 327
_refine_ls_number_reflns 7023
_refine_ls_number_restraints 0
_refine_ls_restrained_S_all 1.057
_refine_ls_R_factor_all 0.0459
_refine_ls_R_factor_gt 0.0390
_refine_ls_shift/su_max 0.037
_refine_ls_shift/su_mean 0.000
_refine_ls_structure_factor_coef Fsqd
_refine_ls_weighting_details 'calc w=1/[\s^2^(Fo^2^)+(0.0454P)^2^+1.6406P] where P=(Fo^2^+2Fc^2^)/3'
_refine_ls_weighting_scheme calc
_refine_ls_wR_factor_gt 0.0949
_refine_ls_wR_factor_ref 0.0982
_reflns_number_gt 6248
_reflns_number_total 7023
_reflns_threshold_expression >2sigma(I)
_cod_data_source_file ja8011726-file008.cif
_cod_data_source_block bms3
_cod_depositor_comments
;
The following automatic conversions were performed:

'_exptl_crystal_density_meas' value 'n/a' was changed to '?' - the
value is perceived as not measured.

Automatic conversion script
Id: cif_fix_values 3008 2015-01-20 13:52:24Z robertas 
;
_cod_database_code 4107955

loop_
_symmetry_equiv_pos_as_xyz
'x, y, z'
'-x, -y, -z'

loop_
_atom_site_label
_atom_site_type_symbol
_atom_site_fract_x
_atom_site_fract_y
_atom_site_fract_z
_atom_site_U_iso_or_equiv
_atom_site_adp_type
_atom_site_occupancy
_atom_site_symmetry_multiplicity
_atom_site_calc_flag
_atom_site_refinement_flags
Y1 Y 0.55077(2) 0.06519(2) 0.315780(15) 0.01643(7) Uani 1 1 d .
S1 S 0.39478(6) -0.08987(6) 0.50678(4) 0.02091(12) Uani 1 1 d .
C1 C 0.3258(3) 0.1811(3) 0.2654(2) 0.0323(6) Uani 1 1 d .
C2 C 0.4201(3) 0.2189(3) 0.1743(2) 0.0393(7) Uani 1 1 d .
C3 C 0.5099(3) 0.3059(3) 0.1799(2) 0.0398(7) Uani 1 1 d .
C4 C 0.4700(3) 0.3232(3) 0.2728(2) 0.0348(6) Uani 1 1 d .
C5 C 0.3566(3) 0.2497(3) 0.32394(19) 0.0286(5) Uani 1 1 d .
C6 C 0.2075(4) 0.0978(4) 0.2853(4) 0.0744(15) Uani 1 1 d .
H6A H 0.2340 0.0227 0.2588 0.112 Uiso 1 1 calc R
H6B H 0.1383 0.1554 0.2531 0.112 Uiso 1 1 calc R
H6C H 0.1729 0.0609 0.3570 0.112 Uiso 1 1 calc R
C7 C 0.4047(5) 0.1990(5) 0.0805(3) 0.0789(16) Uani 1 1 d .
H7A H 0.4858 0.2261 0.0294 0.118 Uiso 1 1 calc R
H7B H 0.3287 0.2551 0.0570 0.118 Uiso 1 1 calc R
H7C H 0.3896 0.1028 0.0942 0.118 Uiso 1 1 calc R
C8 C 0.6167(5) 0.3897(4) 0.0994(4) 0.0812(16) Uani 1 1 d .
H8A H 0.6268 0.3656 0.0394 0.122 Uiso 1 1 calc R
H8B H 0.7011 0.3713 0.1219 0.122 Uiso 1 1 calc R
H8C H 0.5913 0.4867 0.0848 0.122 Uiso 1 1 calc R
C9 C 0.5234(5) 0.4190(3) 0.3119(4) 0.0705(14) Uani 1 1 d .
H9A H 0.6103 0.4505 0.2704 0.106 Uiso 1 1 calc R
H9B H 0.5330 0.3706 0.3804 0.106 Uiso 1 1 calc R
H9C H 0.4612 0.4974 0.3100 0.106 Uiso 1 1 calc R
C10 C 0.2684(4) 0.2517(5) 0.4201(2) 0.0639(12) Uani 1 1 d .
H10A H 0.1850 0.2081 0.4301 0.096 Uiso 1 1 calc R
H10B H 0.2492 0.3462 0.4184 0.096 Uiso 1 1 calc R
H10C H 0.3135 0.2022 0.4749 0.096 Uiso 1 1 calc R
C11 C 0.6829(2) -0.1654(2) 0.30443(18) 0.0220(5) Uani 1 1 d .
C12 C 0.6267(3) -0.1102(3) 0.21800(18) 0.0249(5) Uani 1 1 d .
C13 C 0.6967(3) 0.0072(3) 0.15395(18) 0.0286(5) Uani 1 1 d .
C14 C 0.7895(3) 0.0311(3) 0.20245(19) 0.0278(5) Uani 1 1 d .
C15 C 0.7835(2) -0.0773(3) 0.29490(18) 0.0233(5) Uani 1 1 d .
C16 C 0.6552(3) -0.3051(3) 0.3801(2) 0.0288(5) Uani 1 1 d .
H16A H 0.6358 -0.3660 0.3476 0.043 Uiso 1 1 calc R
H16B H 0.5784 -0.2990 0.4322 0.043 Uiso 1 1 calc R
H16C H 0.7333 -0.3413 0.4095 0.043 Uiso 1 1 calc R
C17 C 0.5262(3) -0.1777(3) 0.1917(2) 0.0341(6) Uani 1 1 d .
H17A H 0.4987 -0.2620 0.2463 0.051 Uiso 1 1 calc R
H17B H 0.5664 -0.1991 0.1311 0.051 Uiso 1 1 calc R
H17C H 0.4484 -0.1160 0.1807 0.051 Uiso 1 1 calc R
C18 C 0.7024(4) 0.0700(4) 0.0437(2) 0.0470(8) Uani 1 1 d .
H18A H 0.6227 0.0472 0.0280 0.070 Uiso 1 1 calc R
H18B H 0.7818 0.0342 0.0076 0.070 Uiso 1 1 calc R
H18C H 0.7063 0.1692 0.0239 0.070 Uiso 1 1 calc R
C19 C 0.8983(3) 0.1324(3) 0.1546(2) 0.0403(7) Uani 1 1 d .
H19A H 0.9165 0.1666 0.2043 0.060 Uiso 1 1 calc R
H19B H 0.8698 0.2086 0.1009 0.060 Uiso 1 1 calc R
H19C H 0.9791 0.0879 0.1275 0.060 Uiso 1 1 calc R
C20 C 0.8869(3) -0.1024(3) 0.3572(2) 0.0315(6) Uani 1 1 d .
H20A H 0.8917 -0.1995 0.3961 0.047 Uiso 1 1 calc R
H20B H 0.8626 -0.0490 0.4021 0.047 Uiso 1 1 calc R
H20C H 0.9738 -0.0750 0.3137 0.047 Uiso 1 1 calc R
C21 C 0.2761(2) -0.2087(2) 0.52337(17) 0.0192(4) Uani 1 1 d .
C22 C 0.2731(3) -0.2631(3) 0.4504(2) 0.0295(6) Uani 1 1 d .
H22A H 0.3345 -0.2341 0.3887 0.035 Uiso 1 1 calc R
C23 C 0.1809(3) -0.3602(3) 0.4665(2) 0.0356(6) Uani 1 1 d .
H23A H 0.1800 -0.3964 0.4157 0.043 Uiso 1 1 calc R
C24 C 0.0914(3) -0.4037(3) 0.5554(2) 0.0341(6) Uani 1 1 d .
H24A H 0.0293 -0.4704 0.5665 0.041 Uiso 1 1 calc R
C25 C 0.0926(3) -0.3498(3) 0.6280(2) 0.0397(7) Uani 1 1 d .
H25A H 0.0308 -0.3791 0.6895 0.048 Uiso 1 1 calc R
C26 C 0.1834(3) -0.2529(3) 0.6121(2) 0.0326(6) Uani 1 1 d .
H26A H 0.1824 -0.2161 0.6629 0.039 Uiso 1 1 calc R
C27 C 1.0110(3) 0.3519(3) -0.1268(2) 0.0435(7) Uani 1 1 d .
C28 C 0.9769(3) 0.2682(3) -0.1688(2) 0.0432(7) Uani 1 1 d .
H28A H 1.0360 0.1943 -0.1760 0.052 Uiso 1 1 calc R
C29 C 0.8579(4) 0.2864(5) -0.2022(3) 0.0607(10) Uani 1 1 d .
H29A H 0.8369 0.2249 -0.2308 0.073 Uiso 1 1 calc R
C30 C 0.7723(4) 0.3921(5) -0.1937(3) 0.0610(11) Uani 1 1 d .
H30A H 0.6912 0.4058 -0.2164 0.073 Uiso 1 1 calc R
C31 C 0.8060(4) 0.4804(4) -0.1508(3) 0.0574(11) Uani 1 1 d .
H31A H 0.7472 0.5550 -0.1447 0.069 Uiso 1 1 calc R
C32 C 0.9217(4) 0.4611(4) -0.1177(3) 0.0510(9) Uani 1 1 d .
H32A H 0.9423 0.5217 -0.0883 0.061 Uiso 1 1 calc R
C33 C 1.1388(4) 0.3301(5) -0.0928(4) 0.0670(11) Uani 1 1 d .
H33A H 1.1450 0.3982 -0.0624 0.100 Uiso 1 1 calc R
H33B H 1.2131 0.3389 -0.1496 0.100 Uiso 1 1 calc R
H33C H 1.1426 0.2387 -0.0438 0.100 Uiso 1 1 calc R

loop_
_atom_site_aniso_label
_atom_site_aniso_U_11
_atom_site_aniso_U_22
_atom_site_aniso_U_33
_atom_site_aniso_U_23
_atom_site_aniso_U_13
_atom_site_aniso_U_12
Y1 0.01796(11) 0.01638(11) 0.01534(11) -0.00520(7) -0.00418(7) -0.00104(7)
S1 0.0231(3) 0.0228(3) 0.0181(3) -0.0056(2) -0.0045(2) -0.0090(2)
C1 0.0270(13) 0.0213(12) 0.0494(17) -0.0038(11) -0.0228(12) 0.0010(10)
C2 0.061(2) 0.0373(15) 0.0259(13) -0.0154(12) -0.0272(13) 0.0249(14)
C3 0.0333(15) 0.0282(14) 0.0357(15) 0.0103(12) 0.0001(12) 0.0051(12)
C4 0.0400(16) 0.0166(12) 0.0520(18) -0.0063(11) -0.0269(14) 0.0024(11)
C5 0.0326(14) 0.0283(13) 0.0238(12) -0.0081(10) -0.0114(10) 0.0125(11)
C6 0.042(2) 0.0412(19) 0.135(4) 0.000(2) -0.050(2) -0.0087(16)
C7 0.122(4) 0.084(3) 0.062(3) -0.052(2) -0.066(3) 0.060(3)
C8 0.067(3) 0.045(2) 0.073(3) 0.024(2) 0.023(2) 0.0074(19)
C9 0.087(3) 0.0259(16) 0.123(4) -0.022(2) -0.077(3) 0.0090(17)
C10 0.071(3) 0.076(3) 0.0308(17) -0.0159(17) -0.0109(16) 0.046(2)
C11 0.0228(11) 0.0231(11) 0.0218(11) -0.0105(9) -0.0047(9) 0.0023(9)
C12 0.0273(12) 0.0282(12) 0.0243(12) -0.0150(10) -0.0084(10) 0.0055(10)
C13 0.0329(14) 0.0315(13) 0.0190(11) -0.0097(10) -0.0022(10) 0.0058(11)
C14 0.0251(12) 0.0288(13) 0.0253(12) -0.0099(10) 0.0040(10) -0.0005(10)
C15 0.0200(11) 0.0260(12) 0.0247(12) -0.0116(10) -0.0029(9) 0.0021(9)
C16 0.0367(14) 0.0230(12) 0.0282(13) -0.0082(10) -0.0107(11) 0.0005(10)
C17 0.0377(15) 0.0412(16) 0.0322(14) -0.0200(12) -0.0134(12) 0.0018(12)
C18 0.061(2) 0.0518(19) 0.0209(14) -0.0116(13) -0.0040(13) 0.0156(16)
C19 0.0367(16) 0.0393(16) 0.0369(16) -0.0102(13) 0.0077(12) -0.0094(13)
C20 0.0226(12) 0.0400(15) 0.0349(14) -0.0159(12) -0.0077(10) 0.0017(11)
C21 0.0170(10) 0.0172(10) 0.0237(11) -0.0048(9) -0.0071(9) -0.0021(8)
C22 0.0309(14) 0.0335(14) 0.0272(13) -0.0129(11) -0.0024(10) -0.0124(11)
C23 0.0389(16) 0.0358(15) 0.0418(16) -0.0191(13) -0.0126(13) -0.0116(12)
C24 0.0264(13) 0.0274(13) 0.0486(17) -0.0078(12) -0.0114(12) -0.0100(11)
C25 0.0315(15) 0.0456(17) 0.0355(15) -0.0087(13) 0.0059(12) -0.0183(13)
C26 0.0346(15) 0.0385(15) 0.0261(13) -0.0131(11) 0.0010(11) -0.0137(12)
C27 0.0390(17) 0.0441(17) 0.0340(16) -0.0046(13) 0.0038(13) 0.0005(14)
C28 0.0431(18) 0.0433(17) 0.0353(16) -0.0116(13) -0.0005(13) 0.0095(14)
C29 0.062(2) 0.073(3) 0.046(2) -0.0195(19) -0.0107(18) 0.001(2)
C30 0.053(2) 0.075(3) 0.0401(19) -0.0042(19) -0.0128(16) 0.015(2)
C31 0.058(2) 0.048(2) 0.0356(17) 0.0049(15) 0.0073(16) 0.0221(17)
C32 0.063(2) 0.0400(18) 0.0356(17) -0.0087(14) 0.0100(15) 0.0009(16)
C33 0.045(2) 0.078(3) 0.079(3) -0.030(2) -0.007(2) -0.006(2)

loop_
_atom_type_symbol
_atom_type_description
_atom_type_scat_dispersion_real
_atom_type_scat_dispersion_imag
_atom_type_scat_source
C C 0.0033 0.0016 'International Tables Vol C Tables 4.2.6.8 and 6.1.1.4'
H H 0.0000 0.0000 'International Tables Vol C Tables 4.2.6.8 and 6.1.1.4'
S S 0.1246 0.1234 'International Tables Vol C Tables 4.2.6.8 and 6.1.1.4'
Y Y -2.7962 3.5667 'International Tables Vol C Tables 4.2.6.8 and 6.1.1.4'

loop_
_geom_angle_atom_site_label_1
_geom_angle_atom_site_label_2
_geom_angle_atom_site_label_3
_geom_angle
_geom_angle_site_symmetry_1
_geom_angle_site_symmetry_3
Cnt1 Y1 S1 107.4 . .
Cnt2 Y1 S1 116.0 . .
Cnt1 Y1 S1 108.9 . 2_656
Cnt2 Y1 S1 115.3 . 2_656
Cnt1 Y1 Cnt2 128.5 . .
C5 Y1 C4 30.55(9) . .
C5 Y1 C1 30.90(9) . .
C4 Y1 C1 51.03(8) . .
C5 Y1 C12 136.30(8) . .
C4 Y1 C12 136.65(9) . .
C1 Y1 C12 105.59(9) . .
C5 Y1 C11 161.26(8) . .
C4 Y1 C11 162.16(9) . .
C1 Y1 C11 132.24(8) . .
C12 Y1 C11 31.09(7) . .
C5 Y1 C3 50.42(9) . .
C4 Y1 C3 30.54(10) . .
C1 Y1 C3 50.95(9) . .
C12 Y1 C3 106.30(9) . .
C11 Y1 C3 133.33(9) . .
C5 Y1 C2 50.44(8) . .
C4 Y1 C2 50.43(9) . .
C1 Y1 C2 30.85(10) . .
C12 Y1 C2 90.06(8) . .
C11 Y1 C2 121.14(8) . .
C3 Y1 C2 30.47(10) . .
C5 Y1 C15 167.57(8) . .
C4 Y1 C15 137.25(9) . .
C1 Y1 C15 154.95(9) . .
C12 Y1 C15 50.88(8) . .
C11 Y1 C15 30.69(7) . .
C3 Y1 C15 121.05(8) . .
C2 Y1 C15 128.45(8) . .
C5 Y1 C14 140.69(8) . .
C4 Y1 C14 112.33(9) . .
C1 Y1 C14 130.63(9) . .
C12 Y1 C14 50.62(8) . .
C11 Y1 C14 50.75(8) . .
C3 Y1 C14 90.69(9) . .
C2 Y1 C14 100.21(9) . .
C15 Y1 C14 30.71(8) . .
C5 Y1 C13 128.69(8) . .
C4 Y1 C13 112.46(9) . .
C1 Y1 C13 105.61(9) . .
C12 Y1 C13 30.49(8) . .
C11 Y1 C13 50.49(8) . .
C3 Y1 C13 82.86(9) . .
C2 Y1 C13 78.81(8) . .
C15 Y1 C13 50.19(8) . .
C14 Y1 C13 30.15(8) . .
C5 Y1 S1 87.64(6) . 2_656
C4 Y1 S1 85.87(7) . 2_656
C1 Y1 S1 116.37(7) . 2_656
C12 Y1 S1 134.57(6) . 2_656
C11 Y1 S1 103.55(5) . 2_656
C3 Y1 S1 113.13(8) . 2_656
C2 Y1 S1 135.21(6) . 2_656
C15 Y1 S1 88.68(5) . 2_656
C14 Y1 S1 106.26(6) . 2_656
C13 Y1 S1 135.93(6) . 2_656
C5 Y1 S1 83.14(6) . .
C4 Y1 S1 108.84(8) . .
C1 Y1 S1 87.94(7) . .
C12 Y1 S1 105.39(6) . .
C11 Y1 S1 89.00(5) . .
C3 Y1 S1 133.36(7) . .
C2 Y1 S1 118.03(8) . .
C15 Y1 S1 105.47(6) . .
C14 Y1 S1 135.95(6) . .
C13 Y1 S1 135.62(6) . .
S1 Y1 S1 61.59(2) 2_656 .
C21 S1 Y1 117.02(8) . 2_656
C21 S1 Y1 124.41(8) . .
Y1 S1 Y1 118.41(2) 2_656 .
C5 C1 C2 107.0(2) . .
C5 C1 C6 128.6(4) . .
C2 C1 C6 124.0(3) . .
C5 C1 Y1 74.42(14) . .
C2 C1 Y1 76.43(16) . .
C6 C1 Y1 121.0(2) . .
C3 C2 C1 108.0(2) . .
C3 C2 C7 125.6(4) . .
C1 C2 C7 124.7(4) . .
C3 C2 Y1 74.39(15) . .
C1 C2 Y1 72.72(14) . .
C7 C2 Y1 130.5(2) . .
C4 C3 C2 107.7(3) . .
C4 C3 C8 122.0(4) . .
C2 C3 C8 129.5(4) . .
C4 C3 Y1 73.12(15) . .
C2 C3 Y1 75.15(15) . .
C8 C3 Y1 125.4(2) . .
C5 C4 C3 108.5(3) . .
C5 C4 C9 122.2(3) . .
C3 C4 C9 128.9(3) . .
C5 C4 Y1 74.70(15) . .
C3 C4 Y1 76.33(16) . .
C9 C4 Y1 121.48(19) . .
C4 C5 C1 108.8(3) . .
C4 C5 C10 127.7(3) . .
C1 C5 C10 123.1(3) . .
C4 C5 Y1 74.75(15) . .
C1 C5 Y1 74.68(15) . .
C10 C5 Y1 122.13(18) . .
C15 C11 C12 107.6(2) . .
C15 C11 C16 127.5(2) . .
C12 C11 C16 124.0(2) . .
C15 C11 Y1 75.46(14) . .
C12 C11 Y1 73.73(14) . .
C16 C11 Y1 125.24(17) . .
C13 C12 C11 108.1(2) . .
C13 C12 C17 125.4(2) . .
C11 C12 C17 125.8(2) . .
C13 C12 Y1 77.49(14) . .
C11 C12 Y1 75.19(14) . .
C17 C12 Y1 121.24(17) . .
C14 C13 C12 108.2(2) . .
C14 C13 C18 124.0(3) . .
C12 C13 C18 125.5(3) . .
C14 C13 Y1 73.94(14) . .
C12 C13 Y1 72.02(14) . .
C18 C13 Y1 133.76(19) . .
C13 C14 C15 108.1(2) . .
C13 C14 C19 125.2(3) . .
C15 C14 C19 125.1(3) . .
C13 C14 Y1 75.91(15) . .
C15 C14 Y1 74.45(14) . .
C19 C14 Y1 127.06(19) . .
C11 C15 C14 107.9(2) . .
C11 C15 C20 128.0(2) . .
C14 C15 C20 123.1(2) . .
C11 C15 Y1 73.85(13) . .
C14 C15 Y1 74.85(14) . .
C20 C15 Y1 126.52(17) . .
C22 C21 C26 117.6(2) . .
C22 C21 S1 121.95(19) . .
C26 C21 S1 120.39(19) . .
C21 C22 C23 120.9(2) . .
C24 C23 C22 120.4(3) . .
C25 C24 C23 119.3(2) . .
C24 C25 C26 120.4(3) . .
C25 C26 C21 121.3(3) . .
C28 C27 C32 117.5(3) . .
C28 C27 C33 121.0(3) . .
C32 C27 C33 121.5(4) . .
C27 C28 C29 122.4(3) . .
C30 C29 C28 120.0(4) . .
C29 C30 C31 118.5(4) . .
C32 C31 C30 121.1(3) . .
C31 C32 C27 120.5(4) . .

loop_
_geom_bond_atom_site_label_1
_geom_bond_atom_site_label_2
_geom_bond_distance
_geom_bond_site_symmetry_2
Y1 Cnt1 2.370 .
Y1 Cnt2 2.402 .
Y1 C5 2.635(2) .
Y1 C4 2.635(3) .
Y1 C1 2.638(3) .
Y1 C12 2.654(2) .
Y1 C11 2.673(2) .
Y1 C3 2.676(3) .
Y1 C2 2.685(3) .
Y1 C15 2.694(2) .
Y1 C14 2.699(2) .
Y1 C13 2.724(2) .
Y1 S1 2.8931(6) 2_656
Y1 S1 2.9031(6) .
S1 C21 1.766(2) .
S1 Y1 2.8931(7) 2_656
C1 C5 1.404(4) .
C1 C2 1.417(5) .
C1 C6 1.498(4) .
C2 C3 1.409(5) .
C2 C7 1.511(4) .
C3 C4 1.399(5) .
C3 C8 1.510(4) .
C4 C5 1.388(4) .
C4 C9 1.523(4) .
C5 C10 1.498(4) .
C11 C15 1.420(3) .
C11 C12 1.428(3) .
C11 C16 1.508(3) .
C12 C13 1.416(4) .
C12 C17 1.509(4) .
C13 C14 1.411(4) .
C13 C18 1.511(4) .
C14 C15 1.428(4) .
C14 C19 1.508(4) .
C15 C20 1.508(4) .
C21 C22 1.387(3) .
C21 C26 1.389(3) .
C22 C23 1.397(4) .
C23 C24 1.374(4) .
C24 C25 1.373(4) .
C25 C26 1.386(4) .
C27 C28 1.352(5) .
C27 C32 1.409(5) .
C27 C33 1.486(5) .
C28 C29 1.397(5) .
C29 C30 1.359(6) .
C30 C31 1.399(6) .
C31 C32 1.362(6) .
